data_4336271
loop_
_publ_author_name
'Jonathan W. Dube'
'Charles L. B. Macdonald'
'Bobby D. Ellis'
'Paul J. Ragogna'

_publ_contact_author_address
;1151 Richmond Street
London
Ontario
Canada
N6A 5B7
;
_publ_contact_author_email pragogna@uwo.ca
_publ_contact_author_fax 1-519-661-3022
_publ_contact_author_name 'Prof. Paul J. Ragogna'
_publ_contact_author_phone '519-661-2111 ex 87048'
_publ_section_title
;
 Synthesis of Zwitterionic Triphosphenium Transition Metal Complexes: A
 Boron Atom Makes The Difference
;
_journal_name_full 'Inorganic Chemistry'
_journal_page_first 11438
_journal_page_last 11449
_journal_paper_doi 10.1021/ic401766j
_journal_volume 52
_journal_year 2013
_chemical_formula_moiety 'C43 H34 B Cr O5 P3, C4 H10 O'
_chemical_formula_sum 'C47 H44 B Cr O6 P3'
_chemical_formula_weight 860.54
_chemical_name_systematic
; 
 ? 
;
_space_group_IT_number 2
_symmetry_cell_setting triclinic
_symmetry_space_group_name_Hall '-P 1'
_symmetry_space_group_name_H-M 'P -1'
_atom_sites_solution_hydrogens geom
_atom_sites_solution_primary direct
_atom_sites_solution_secondary difmap
_audit_creation_method SHELXL-97
_cell_angle_alpha 87.834(5)
_cell_angle_beta 83.023(5)
_cell_angle_gamma 76.236(6)
_cell_formula_units_Z 2
_cell_length_a 10.024(3)
_cell_length_b 10.454(4)
_cell_length_c 21.700(6)
_cell_measurement_reflns_used 9871
_cell_measurement_temperature 110(2)
_cell_measurement_theta_max 26.66
_cell_measurement_theta_min 2.41
_cell_volume 2192.2(12)
_computing_cell_refinement SAINT
_computing_data_collection 'Bruker APEX II'
_computing_data_reduction SAINT
_computing_molecular_graphics XP
_computing_publication_material cif_to_tables
_computing_structure_refinement 'SHELXL-97 (Sheldrick, 1997)'
_computing_structure_solution 'SHELXS-97 (Sheldrick, 1990)'
_diffrn_ambient_temperature 110(2)
_diffrn_measured_fraction_theta_full 0.979
_diffrn_measured_fraction_theta_max 0.979
_diffrn_measurement_device_type 'Bruker APEX-II CCD'
_diffrn_measurement_method '\f and \w scans'
_diffrn_radiation_monochromator graphite
_diffrn_radiation_source 'fine-focus sealed tube'
_diffrn_radiation_type MoK\a
_diffrn_radiation_wavelength 0.71073
_diffrn_reflns_av_R_equivalents 0.0627
_diffrn_reflns_av_sigmaI/netI 0.0676
_diffrn_reflns_limit_h_max 14
_diffrn_reflns_limit_h_min -14
_diffrn_reflns_limit_k_max 14
_diffrn_reflns_limit_k_min -14
_diffrn_reflns_limit_l_max 28
_diffrn_reflns_limit_l_min -30
_diffrn_reflns_number 89497
_diffrn_reflns_theta_full 30.51
_diffrn_reflns_theta_max 30.51
_diffrn_reflns_theta_min 2.74
_diffrn_standards_number 0
_exptl_absorpt_coefficient_mu 0.418
_exptl_absorpt_correction_T_max 0.7468
_exptl_absorpt_correction_T_min 0.7072
_exptl_absorpt_correction_type multi-scan
_exptl_absorpt_process_details SADABS
_exptl_crystal_colour yellow
_exptl_crystal_density_diffrn 1.304
_exptl_crystal_description prism
_exptl_crystal_F_000 896
_exptl_crystal_size_max 0.173
_exptl_crystal_size_mid 0.084
_exptl_crystal_size_min 0.073
_refine_diff_density_max 0.821
_refine_diff_density_min -0.531
_refine_diff_density_rms 0.077
_refine_ls_extinction_method none
_refine_ls_goodness_of_fit_ref 1.035
_refine_ls_hydrogen_treatment constr
_refine_ls_matrix_type full
_refine_ls_number_parameters 525
_refine_ls_number_reflns 13086
_refine_ls_number_restraints 0
_refine_ls_restrained_S_all 1.035
_refine_ls_R_factor_all 0.0863
_refine_ls_R_factor_gt 0.0485
_refine_ls_shift/su_max 0.001
_refine_ls_shift/su_mean 0.000
_refine_ls_structure_factor_coef Fsqd
_refine_ls_weighting_details 'calc w=1/[\s^2^(Fo^2^)+(0.0411P)^2^+1.3641P] where P=(Fo^2^+2Fc^2^)/3'
_refine_ls_weighting_scheme calc
_refine_ls_wR_factor_gt 0.1008
_refine_ls_wR_factor_ref 0.1156
_reflns_number_gt 8875
_reflns_number_total 13086
_reflns_threshold_expression >2sigma(I)
_cod_data_source_file ic401766j_si_002_2.cif
_cod_data_source_block 2Cr
_cod_database_code 4336271

loop_
_symmetry_equiv_pos_as_xyz
'x, y, z'
'-x, -y, -z'

loop_
_atom_site_label
_atom_site_type_symbol
_atom_site_fract_x
_atom_site_fract_y
_atom_site_fract_z
_atom_site_U_iso_or_equiv
_atom_site_adp_type
_atom_site_occupancy
_atom_site_symmetry_multiplicity
_atom_site_calc_flag
_atom_site_refinement_flags
Cr1 Cr 0.07682(3) 0.25193(3) 0.391897(14) 0.01778(8) Uani 1 1 d .
P1 P 0.20621(5) 0.31209(5) 0.29589(2) 0.01445(10) Uani 1 1 d .
P2 P 0.24949(5) 0.50508(5) 0.28411(2) 0.01510(11) Uani 1 1 d .
P3 P 0.42004(5) 0.20447(5) 0.27660(2) 0.01409(10) Uani 1 1 d .
C1 C -0.0236(2) 0.1944(2) 0.46044(10) 0.0248(4) Uani 1 1 d .
O1 O -0.08262(17) 0.15853(17) 0.50399(7) 0.0364(4) Uani 1 1 d .
C2 C 0.1560(2) 0.0712(2) 0.37498(10) 0.0255(5) Uani 1 1 d .
O2 O 0.19792(19) -0.03978(16) 0.36783(8) 0.0403(4) Uani 1 1 d .
C3 C 0.2159(2) 0.25784(19) 0.44354(9) 0.0181(4) Uani 1 1 d .
O3 O 0.29400(15) 0.25998(14) 0.47743(7) 0.0258(3) Uani 1 1 d .
C4 C -0.0199(2) 0.4253(2) 0.41526(10) 0.0268(5) Uani 1 1 d .
O4 O -0.08600(18) 0.52534(17) 0.43299(8) 0.0430(4) Uani 1 1 d .
C5 C -0.0599(2) 0.2514(3) 0.33819(10) 0.0332(5) Uani 1 1 d .
O5 O -0.14152(19) 0.2543(2) 0.30519(8) 0.0573(6) Uani 1 1 d .
C6 C 0.3323(2) 0.52570(18) 0.20798(9) 0.0184(4) Uani 1 1 d .
H6A H 0.2597 0.5498 0.1797 0.022 Uiso 1 1 calc R
H6B H 0.3752 0.6016 0.2089 0.022 Uiso 1 1 calc R
C7 C 0.52466(19) 0.30003(18) 0.23198(8) 0.0172(4) Uani 1 1 d .
H7A H 0.5551 0.3550 0.2611 0.021 Uiso 1 1 calc R
H7B H 0.6086 0.2385 0.2123 0.021 Uiso 1 1 calc R
B1 B 0.4537(2) 0.3982(2) 0.17676(10) 0.0169(4) Uani 1 1 d .
C11 C 0.3456(2) 0.55256(18) 0.34121(9) 0.0181(4) Uani 1 1 d .
C12 C 0.4699(2) 0.5895(2) 0.32481(10) 0.0257(5) Uani 1 1 d .
H12A H 0.5058 0.5926 0.2823 0.031 Uiso 1 1 calc R
C13 C 0.5416(2) 0.6218(2) 0.37080(11) 0.0324(5) Uani 1 1 d .
H13A H 0.6271 0.6458 0.3596 0.039 Uiso 1 1 calc R
C14 C 0.4892(3) 0.6190(2) 0.43244(11) 0.0333(5) Uani 1 1 d .
H14A H 0.5379 0.6421 0.4636 0.040 Uiso 1 1 calc R
C15 C 0.3657(2) 0.5828(2) 0.44902(10) 0.0292(5) Uani 1 1 d .
H15A H 0.3297 0.5811 0.4915 0.035 Uiso 1 1 calc R
C16 C 0.2944(2) 0.54891(19) 0.40386(9) 0.0218(4) Uani 1 1 d .
H16A H 0.2101 0.5230 0.4155 0.026 Uiso 1 1 calc R
C21 C 0.0790(2) 0.61461(19) 0.29402(9) 0.0202(4) Uani 1 1 d .
C22 C -0.0242(2) 0.5843(2) 0.26345(10) 0.0256(5) Uani 1 1 d .
H22A H -0.0059 0.5052 0.2405 0.031 Uiso 1 1 calc R
C23 C -0.1538(2) 0.6704(2) 0.26672(11) 0.0330(5) Uani 1 1 d .
H23A H -0.2241 0.6509 0.2456 0.040 Uiso 1 1 calc R
C24 C -0.1801(3) 0.7848(2) 0.30077(12) 0.0373(6) Uani 1 1 d .
H24A H -0.2691 0.8430 0.3034 0.045 Uiso 1 1 calc R
C25 C -0.0788(3) 0.8147(2) 0.33063(12) 0.0372(6) Uani 1 1 d .
H25A H -0.0982 0.8938 0.3536 0.045 Uiso 1 1 calc R
C26 C 0.0516(2) 0.7307(2) 0.32774(10) 0.0277(5) Uani 1 1 d .
H26A H 0.1215 0.7520 0.3485 0.033 Uiso 1 1 calc R
C31 C 0.4221(2) 0.05930(18) 0.23337(8) 0.0181(4) Uani 1 1 d .
C32 C 0.3032(2) 0.0323(2) 0.21603(9) 0.0234(4) Uani 1 1 d .
H32A H 0.2156 0.0889 0.2287 0.028 Uiso 1 1 calc R
C33 C 0.3117(3) -0.0776(2) 0.18009(10) 0.0323(5) Uani 1 1 d .
H33A H 0.2300 -0.0962 0.1684 0.039 Uiso 1 1 calc R
C34 C 0.4391(3) -0.1594(2) 0.16151(10) 0.0343(6) Uani 1 1 d .
H34A H 0.4448 -0.2340 0.1368 0.041 Uiso 1 1 calc R
C35 C 0.5583(3) -0.1335(2) 0.17861(10) 0.0323(5) Uani 1 1 d .
H35A H 0.6456 -0.1905 0.1658 0.039 Uiso 1 1 calc R
C36 C 0.5505(2) -0.0245(2) 0.21436(10) 0.0256(5) Uani 1 1 d .
H36A H 0.6325 -0.0065 0.2260 0.031 Uiso 1 1 calc R
C41 C 0.50352(19) 0.14290(18) 0.34524(8) 0.0162(4) Uani 1 1 d .
C42 C 0.5665(2) 0.22344(19) 0.37572(9) 0.0194(4) Uani 1 1 d .
H42A H 0.5619 0.3114 0.3617 0.023 Uiso 1 1 calc R
C43 C 0.6357(2) 0.1757(2) 0.42637(9) 0.0231(4) Uani 1 1 d .
H43A H 0.6796 0.2308 0.4465 0.028 Uiso 1 1 calc R
C44 C 0.6413(2) 0.0489(2) 0.44790(9) 0.0256(5) Uani 1 1 d .
H44A H 0.6898 0.0164 0.4824 0.031 Uiso 1 1 calc R
C45 C 0.5759(2) -0.0308(2) 0.41890(9) 0.0259(5) Uani 1 1 d .
H45A H 0.5781 -0.1176 0.4341 0.031 Uiso 1 1 calc R
C46 C 0.5072(2) 0.0152(2) 0.36785(9) 0.0211(4) Uani 1 1 d .
H46A H 0.4626 -0.0400 0.3482 0.025 Uiso 1 1 calc R
C51 C 0.3902(2) 0.31250(19) 0.13147(8) 0.0183(4) Uani 1 1 d .
C52 C 0.2509(2) 0.3300(2) 0.12300(9) 0.0238(4) Uani 1 1 d .
H52A H 0.1849 0.4005 0.1436 0.029 Uiso 1 1 calc R
C53 C 0.2055(3) 0.2478(2) 0.08544(10) 0.0332(5) Uani 1 1 d .
H53A H 0.1100 0.2632 0.0807 0.040 Uiso 1 1 calc R
C54 C 0.2983(3) 0.1444(2) 0.05516(11) 0.0393(6) Uani 1 1 d .
H54A H 0.2675 0.0875 0.0299 0.047 Uiso 1 1 calc R
C55 C 0.4373(3) 0.1245(2) 0.06205(10) 0.0371(6) Uani 1 1 d .
H55A H 0.5025 0.0534 0.0415 0.045 Uiso 1 1 calc R
C56 C 0.4813(2) 0.2078(2) 0.09885(10) 0.0276(5) Uani 1 1 d .
H56A H 0.5774 0.1934 0.1021 0.033 Uiso 1 1 calc R
C61 C 0.5744(2) 0.45831(19) 0.13714(9) 0.0189(4) Uani 1 1 d .
C62 C 0.5486(2) 0.5244(2) 0.08071(9) 0.0231(4) Uani 1 1 d .
H62A H 0.4615 0.5308 0.0662 0.028 Uiso 1 1 calc R
C63 C 0.6448(2) 0.5806(2) 0.04515(10) 0.0292(5) Uani 1 1 d .
H63A H 0.6226 0.6255 0.0075 0.035 Uiso 1 1 calc R
C64 C 0.7734(3) 0.5712(2) 0.06474(10) 0.0329(5) Uani 1 1 d .
H64A H 0.8404 0.6086 0.0406 0.039 Uiso 1 1 calc R
C65 C 0.8029(3) 0.5066(3) 0.11983(11) 0.0348(6) Uani 1 1 d .
H65A H 0.8907 0.4996 0.1337 0.042 Uiso 1 1 calc R
C66 C 0.7050(2) 0.4518(2) 0.15521(10) 0.0274(5) Uani 1 1 d .
H66A H 0.7278 0.4082 0.1931 0.033 Uiso 1 1 calc R
C4S C 0.9193(4) 0.0622(4) 0.1689(2) 0.0932(14) Uani 1 1 d .
H4SA H 1.0116 0.0617 0.1796 0.140 Uiso 1 1 calc R
H4SB H 0.8564 0.0601 0.2071 0.140 Uiso 1 1 calc R
H4SC H 0.8847 0.1423 0.1451 0.140 Uiso 1 1 calc R
C3S C 0.9267(5) -0.0515(6) 0.1322(3) 0.137(2) Uani 1 1 d .
H3S1 H 0.9130 -0.1247 0.1607 0.164 Uiso 1 1 calc R
H3S2 H 0.8491 -0.0312 0.1065 0.164 Uiso 1 1 calc R
C1S C 1.1951(5) -0.2284(6) 0.0174(3) 0.146(3) Uani 1 1 d .
H1S1 H 1.1906 -0.1607 -0.0153 0.220 Uiso 1 1 calc R
H1S2 H 1.2119 -0.3153 -0.0015 0.220 Uiso 1 1 calc R
H1S3 H 1.2705 -0.2261 0.0418 0.220 Uiso 1 1 calc R
C2S C 1.0673(6) -0.2038(6) 0.0569(3) 0.133(2) Uani 1 1 d .
H2S1 H 0.9907 -0.1921 0.0309 0.160 Uiso 1 1 calc R
H2S2 H 1.0652 -0.2822 0.0837 0.160 Uiso 1 1 calc R
O1S O 1.0437(2) -0.0929(2) 0.09498(11) 0.0708(7) Uani 1 1 d .

loop_
_atom_site_aniso_label
_atom_site_aniso_U_11
_atom_site_aniso_U_22
_atom_site_aniso_U_33
_atom_site_aniso_U_23
_atom_site_aniso_U_13
_atom_site_aniso_U_12
Cr1 0.01566(16) 0.02202(17) 0.01578(16) 0.00029(12) -0.00100(12) -0.00516(12)
P1 0.0141(2) 0.0139(2) 0.0148(2) -0.00066(18) -0.00131(18) -0.00255(18)
P2 0.0163(2) 0.0128(2) 0.0153(2) -0.00087(18) -0.00146(19) -0.00189(18)
P3 0.0152(2) 0.0129(2) 0.0135(2) -0.00061(17) -0.00161(18) -0.00181(18)
C1 0.0200(10) 0.0299(11) 0.0250(11) 0.0015(9) -0.0039(9) -0.0064(9)
O1 0.0302(9) 0.0515(11) 0.0260(8) 0.0110(8) 0.0032(7) -0.0118(8)
C2 0.0283(12) 0.0293(12) 0.0222(10) -0.0021(9) 0.0025(9) -0.0153(9)
O2 0.0519(11) 0.0224(9) 0.0464(10) -0.0065(7) 0.0117(9) -0.0161(8)
C3 0.0189(10) 0.0169(9) 0.0166(9) 0.0002(7) 0.0027(8) -0.0028(8)
O3 0.0249(8) 0.0298(8) 0.0225(7) 0.0000(6) -0.0081(6) -0.0034(6)
C4 0.0260(11) 0.0304(12) 0.0205(10) 0.0049(9) 0.0012(9) -0.0025(9)
O4 0.0401(10) 0.0338(10) 0.0430(10) -0.0013(8) 0.0112(8) 0.0071(8)
C5 0.0240(12) 0.0553(16) 0.0230(11) 0.0048(10) 0.0020(9) -0.0177(11)
O5 0.0342(10) 0.1189(19) 0.0297(9) 0.0100(11) -0.0109(8) -0.0375(11)
C6 0.0225(10) 0.0159(9) 0.0164(9) 0.0010(7) -0.0019(8) -0.0042(8)
C7 0.0156(9) 0.0184(9) 0.0167(9) -0.0007(7) -0.0002(7) -0.0029(7)
B1 0.0200(11) 0.0163(10) 0.0140(10) -0.0003(8) -0.0006(8) -0.0044(8)
C11 0.0217(10) 0.0130(9) 0.0202(9) -0.0021(7) -0.0044(8) -0.0041(7)
C12 0.0278(12) 0.0246(11) 0.0263(11) -0.0021(9) -0.0016(9) -0.0101(9)
C13 0.0300(12) 0.0327(13) 0.0402(13) -0.0036(10) -0.0080(10) -0.0159(10)
C14 0.0422(14) 0.0322(13) 0.0327(12) -0.0027(10) -0.0152(11) -0.0170(11)
C15 0.0425(14) 0.0272(12) 0.0200(10) -0.0028(9) -0.0067(10) -0.0104(10)
C16 0.0275(11) 0.0182(10) 0.0213(10) -0.0027(8) -0.0034(8) -0.0076(8)
C21 0.0203(10) 0.0171(9) 0.0198(10) 0.0018(8) -0.0006(8) 0.0011(8)
C22 0.0235(11) 0.0258(11) 0.0245(11) 0.0004(9) -0.0045(9) 0.0010(9)
C23 0.0232(12) 0.0376(13) 0.0334(12) 0.0033(10) -0.0055(10) 0.0029(10)
C24 0.0268(12) 0.0325(13) 0.0417(14) 0.0059(11) -0.0006(11) 0.0121(10)
C25 0.0364(14) 0.0191(11) 0.0467(15) -0.0049(10) 0.0047(12) 0.0077(10)
C26 0.0283(12) 0.0189(10) 0.0328(12) -0.0029(9) -0.0011(10) -0.0002(9)
C31 0.0244(10) 0.0141(9) 0.0143(9) -0.0003(7) -0.0019(8) -0.0017(8)
C32 0.0287(11) 0.0190(10) 0.0226(10) -0.0032(8) -0.0039(9) -0.0052(8)
C33 0.0467(15) 0.0250(12) 0.0292(12) -0.0053(9) -0.0063(11) -0.0147(11)
C34 0.0620(17) 0.0157(10) 0.0248(11) -0.0052(8) -0.0014(11) -0.0095(11)
C35 0.0447(14) 0.0159(10) 0.0286(12) -0.0025(9) 0.0031(10) 0.0048(10)
C36 0.0289(12) 0.0184(10) 0.0255(11) -0.0012(8) -0.0030(9) 0.0022(8)
C41 0.0138(9) 0.0180(9) 0.0146(9) -0.0005(7) -0.0004(7) 0.0002(7)
C42 0.0190(10) 0.0181(9) 0.0204(10) 0.0008(8) -0.0027(8) -0.0031(8)
C43 0.0198(10) 0.0292(11) 0.0199(10) -0.0032(8) -0.0042(8) -0.0039(9)
C44 0.0240(11) 0.0331(12) 0.0169(10) 0.0028(9) -0.0046(8) -0.0007(9)
C45 0.0325(12) 0.0210(10) 0.0218(10) 0.0072(8) -0.0048(9) -0.0017(9)
C46 0.0224(10) 0.0206(10) 0.0195(10) 0.0022(8) -0.0015(8) -0.0040(8)
C51 0.0251(10) 0.0180(9) 0.0130(9) 0.0024(7) -0.0035(8) -0.0068(8)
C52 0.0291(11) 0.0270(11) 0.0180(10) 0.0023(8) -0.0033(9) -0.0119(9)
C53 0.0404(14) 0.0433(14) 0.0250(11) 0.0084(10) -0.0109(10) -0.0257(12)
C54 0.0684(19) 0.0343(13) 0.0257(12) -0.0005(10) -0.0144(12) -0.0281(13)
C55 0.0579(17) 0.0290(13) 0.0250(12) -0.0091(9) -0.0100(11) -0.0072(11)
C56 0.0351(13) 0.0248(11) 0.0217(10) -0.0033(8) -0.0059(9) -0.0032(9)
C61 0.0226(10) 0.0176(9) 0.0163(9) -0.0031(7) 0.0005(8) -0.0051(8)
C62 0.0266(11) 0.0227(10) 0.0207(10) 0.0013(8) -0.0022(9) -0.0077(9)
C63 0.0399(13) 0.0297(12) 0.0197(10) 0.0038(9) 0.0003(10) -0.0143(10)
C64 0.0381(14) 0.0434(14) 0.0226(11) 0.0020(10) 0.0055(10) -0.0250(11)
C65 0.0297(12) 0.0528(16) 0.0291(12) 0.0062(11) -0.0052(10) -0.0241(11)
C66 0.0298(12) 0.0381(13) 0.0179(10) 0.0040(9) -0.0046(9) -0.0152(10)
C4S 0.045(2) 0.102(3) 0.128(4) -0.038(3) 0.018(2) -0.017(2)
C3S 0.064(3) 0.188(6) 0.168(5) -0.071(5) 0.026(3) -0.058(3)
C1S 0.098(4) 0.161(5) 0.172(5) -0.124(5) -0.009(4) 0.002(4)
C2S 0.129(5) 0.171(5) 0.130(4) -0.079(4) 0.018(4) -0.101(4)
O1S 0.0531(14) 0.0826(17) 0.0814(16) -0.0316(13) -0.0035(12) -0.0226(12)

loop_
_atom_type_symbol
_atom_type_description
_atom_type_scat_dispersion_real
_atom_type_scat_dispersion_imag
_atom_type_scat_source
C C 0.0033 0.0016 'International Tables Vol C Tables 4.2.6.8 and 6.1.1.4'
H H 0.0000 0.0000 'International Tables Vol C Tables 4.2.6.8 and 6.1.1.4'
O O 0.0106 0.0060 'International Tables Vol C Tables 4.2.6.8 and 6.1.1.4'
B B 0.0013 0.0007 'International Tables Vol C Tables 4.2.6.8 and 6.1.1.4'
P P 0.1023 0.0942 'International Tables Vol C Tables 4.2.6.8 and 6.1.1.4'
Cr Cr 0.3209 0.6236 'International Tables Vol C Tables 4.2.6.8 and 6.1.1.4'

loop_
_geom_angle_atom_site_label_1
_geom_angle_atom_site_label_2
_geom_angle_atom_site_label_3
_geom_angle
C1 Cr1 C4 86.78(9)
C1 Cr1 C2 86.42(9)
C4 Cr1 C2 172.85(9)
C1 Cr1 C3 88.30(9)
C4 Cr1 C3 90.83(9)
C2 Cr1 C3 91.14(9)
C1 Cr1 C5 93.77(9)
C4 Cr1 C5 88.23(10)
C2 Cr1 C5 90.05(10)
C3 Cr1 C5 177.68(9)
C1 Cr1 P1 174.92(7)
C4 Cr1 P1 96.95(7)
C2 Cr1 P1 89.72(7)
C3 Cr1 P1 95.08(6)
C5 Cr1 P1 82.93(7)
P2 P1 P3 95.26(3)
P2 P1 Cr1 120.96(3)
P3 P1 Cr1 116.59(3)
C6 P2 C11 109.56(10)
C6 P2 C21 109.78(9)
C11 P2 C21 106.40(9)
C6 P2 P1 111.21(7)
C11 P2 P1 116.43(7)
C21 P2 P1 103.02(7)
C7 P3 C31 109.10(9)
C7 P3 C41 107.83(9)
C31 P3 C41 105.20(9)
C7 P3 P1 112.34(7)
C31 P3 P1 107.56(7)
C41 P3 P1 114.47(6)
O1 C1 Cr1 177.91(18)
O2 C2 Cr1 175.59(19)
O3 C3 Cr1 175.95(17)
O4 C4 Cr1 174.0(2)
O5 C5 Cr1 178.1(2)
B1 C6 P2 118.01(13)
B1 C6 H6A 107.8
P2 C6 H6A 107.8
B1 C6 H6B 107.8
P2 C6 H6B 107.8
H6A C6 H6B 107.1
B1 C7 P3 117.49(13)
B1 C7 H7A 107.9
P3 C7 H7A 107.9
B1 C7 H7B 107.9
P3 C7 H7B 107.9
H7A C7 H7B 107.2
C51 B1 C61 110.04(15)
C51 B1 C7 109.07(16)
C61 B1 C7 108.04(16)
C51 B1 C6 111.61(16)
C61 B1 C6 107.35(15)
C7 B1 C6 110.67(15)
C12 C11 C16 119.17(18)
C12 C11 P2 122.24(15)
C16 C11 P2 118.58(15)
C11 C12 C13 119.9(2)
C11 C12 H12A 120.0
C13 C12 H12A 120.0
C14 C13 C12 120.3(2)
C14 C13 H13A 119.9
C12 C13 H13A 119.9
C13 C14 C15 120.1(2)
C13 C14 H14A 119.9
C15 C14 H14A 119.9
C14 C15 C16 120.2(2)
C14 C15 H15A 119.9
C16 C15 H15A 119.9
C15 C16 C11 120.4(2)
C15 C16 H16A 119.8
C11 C16 H16A 119.8
C26 C21 C22 119.95(19)
C26 C21 P2 121.84(16)
C22 C21 P2 118.08(15)
C23 C22 C21 119.7(2)
C23 C22 H22A 120.2
C21 C22 H22A 120.2
C24 C23 C22 119.8(2)
C24 C23 H23A 120.1
C22 C23 H23A 120.1
C25 C24 C23 120.5(2)
C25 C24 H24A 119.7
C23 C24 H24A 119.7
C24 C25 C26 120.7(2)
C24 C25 H25A 119.6
C26 C25 H25A 119.6
C25 C26 C21 119.3(2)
C25 C26 H26A 120.4
C21 C26 H26A 120.4
C32 C31 C36 119.44(18)
C32 C31 P3 122.63(15)
C36 C31 P3 117.85(16)
C31 C32 C33 120.1(2)
C31 C32 H32A 119.9
C33 C32 H32A 119.9
C34 C33 C32 119.9(2)
C34 C33 H33A 120.1
C32 C33 H33A 120.1
C33 C34 C35 120.5(2)
C33 C34 H34A 119.8
C35 C34 H34A 119.8
C34 C35 C36 119.9(2)
C34 C35 H35A 120.0
C36 C35 H35A 120.0
C35 C36 C31 120.2(2)
C35 C36 H36A 119.9
C31 C36 H36A 119.9
C42 C41 C46 119.06(17)
C42 C41 P3 119.69(15)
C46 C41 P3 121.25(15)
C43 C42 C41 120.22(19)
C43 C42 H42A 119.9
C41 C42 H42A 119.9
C44 C43 C42 120.60(19)
C44 C43 H43A 119.7
C42 C43 H43A 119.7
C43 C44 C45 119.60(19)
C43 C44 H44A 120.2
C45 C44 H44A 120.2
C46 C45 C44 120.4(2)
C46 C45 H45A 119.8
C44 C45 H45A 119.8
C45 C46 C41 120.05(19)
C45 C46 H46A 120.0
C41 C46 H46A 120.0
C52 C51 C56 115.40(18)
C52 C51 B1 126.44(18)
C56 C51 B1 118.12(18)
C53 C52 C51 122.4(2)
C53 C52 H52A 118.8
C51 C52 H52A 118.8
C54 C53 C52 120.3(2)
C54 C53 H53A 119.9
C52 C53 H53A 119.9
C53 C54 C55 119.0(2)
C53 C54 H54A 120.5
C55 C54 H54A 120.5
C56 C55 C54 120.1(2)
C56 C55 H55A 119.9
C54 C55 H55A 119.9
C55 C56 C51 122.7(2)
C55 C56 H56A 118.6
C51 C56 H56A 118.6
C66 C61 C62 115.35(18)
C66 C61 B1 125.12(17)
C62 C61 B1 119.52(18)
C63 C62 C61 122.8(2)
C63 C62 H62A 118.6
C61 C62 H62A 118.6
C64 C63 C62 119.8(2)
C64 C63 H63A 120.1
C62 C63 H63A 120.1
C65 C64 C63 119.1(2)
C65 C64 H64A 120.5
C63 C64 H64A 120.5
C64 C65 C66 120.5(2)
C64 C65 H65A 119.8
C66 C65 H65A 119.8
C65 C66 C61 122.4(2)
C65 C66 H66A 118.8
C61 C66 H66A 118.8
C3S C4S H4SA 109.5
C3S C4S H4SB 109.5
H4SA C4S H4SB 109.5
C3S C4S H4SC 109.5
H4SA C4S H4SC 109.5
H4SB C4S H4SC 109.5
O1S C3S C4S 115.9(4)
O1S C3S H3S1 108.3
C4S C3S H3S1 108.3
O1S C3S H3S2 108.3
C4S C3S H3S2 108.3
H3S1 C3S H3S2 107.4
C2S C1S H1S1 109.5
C2S C1S H1S2 109.5
H1S1 C1S H1S2 109.5
C2S C1S H1S3 109.5
H1S1 C1S H1S3 109.5
H1S2 C1S H1S3 109.5
O1S C2S C1S 114.6(4)
O1S C2S H2S1 108.6
C1S C2S H2S1 108.6
O1S C2S H2S2 108.6
C1S C2S H2S2 108.6
H2S1 C2S H2S2 107.6
C3S O1S C2S 122.6(3)

loop_
_geom_bond_atom_site_label_1
_geom_bond_atom_site_label_2
_geom_bond_distance
Cr1 C1 1.856(2)
Cr1 C4 1.897(2)
Cr1 C2 1.898(2)
Cr1 C3 1.905(2)
Cr1 C5 1.905(2)
Cr1 P1 2.4599(8)
P1 P2 2.1621(10)
P1 P3 2.1692(9)
P2 C6 1.786(2)
P2 C11 1.809(2)
P2 C21 1.810(2)
P3 C7 1.793(2)
P3 C31 1.809(2)
P3 C41 1.8186(19)
C1 O1 1.152(3)
C2 O2 1.146(3)
C3 O3 1.142(2)
C4 O4 1.149(3)
C5 O5 1.145(3)
C6 B1 1.677(3)
C6 H6A 0.9900
C6 H6B 0.9900
C7 B1 1.662(3)
C7 H7A 0.9900
C7 H7B 0.9900
B1 C51 1.632(3)
B1 C61 1.632(3)
C11 C12 1.393(3)
C11 C16 1.396(3)
C12 C13 1.394(3)
C12 H12A 0.9500
C13 C14 1.378(3)
C13 H13A 0.9500
C14 C15 1.382(3)
C14 H14A 0.9500
C15 C16 1.383(3)
C15 H15A 0.9500
C16 H16A 0.9500
C21 C26 1.394(3)
C21 C22 1.397(3)
C22 C23 1.388(3)
C22 H22A 0.9500
C23 C24 1.384(3)
C23 H23A 0.9500
C24 C25 1.368(4)
C24 H24A 0.9500
C25 C26 1.386(3)
C25 H25A 0.9500
C26 H26A 0.9500
C31 C32 1.386(3)
C31 C36 1.398(3)
C32 C33 1.393(3)
C32 H32A 0.9500
C33 C34 1.380(3)
C33 H33A 0.9500
C34 C35 1.382(4)
C34 H34A 0.9500
C35 C36 1.384(3)
C35 H35A 0.9500
C36 H36A 0.9500
C41 C42 1.393(3)
C41 C46 1.398(3)
C42 C43 1.385(3)
C42 H42A 0.9500
C43 C44 1.379(3)
C43 H43A 0.9500
C44 C45 1.386(3)
C44 H44A 0.9500
C45 C46 1.386(3)
C45 H45A 0.9500
C46 H46A 0.9500
C51 C52 1.398(3)
C51 C56 1.399(3)
C52 C53 1.393(3)
C52 H52A 0.9500
C53 C54 1.376(4)
C53 H53A 0.9500
C54 C55 1.384(4)
C54 H54A 0.9500
C55 C56 1.384(3)
C55 H55A 0.9500
C56 H56A 0.9500
C61 C66 1.398(3)
C61 C62 1.404(3)
C62 C63 1.388(3)
C62 H62A 0.9500
C63 C64 1.386(3)
C63 H63A 0.9500
C64 C65 1.379(3)
C64 H64A 0.9500
C65 C66 1.390(3)
C65 H65A 0.9500
C66 H66A 0.9500
C4S C3S 1.438(6)
C4S H4SA 0.9800
C4S H4SB 0.9800
C4S H4SC 0.9800
C3S O1S 1.331(5)
C3S H3S1 0.9900
C3S H3S2 0.9900
C1S C2S 1.427(6)
C1S H1S1 0.9800
C1S H1S2 0.9800
C1S H1S3 0.9800
C2S O1S 1.406(5)
C2S H2S1 0.9900
C2S H2S2 0.9900

loop_
_geom_torsion_atom_site_label_1
_geom_torsion_atom_site_label_2
_geom_torsion_atom_site_label_3
_geom_torsion_atom_site_label_4
_geom_torsion
C1 Cr1 P1 P2 162.0(8)
C4 Cr1 P1 P2 25.04(7)
C2 Cr1 P1 P2 -157.54(7)
C3 Cr1 P1 P2 -66.43(6)
C5 Cr1 P1 P2 112.37(8)
C1 Cr1 P1 P3 -83.2(8)
C4 Cr1 P1 P3 139.86(7)
C2 Cr1 P1 P3 -42.72(7)
C3 Cr1 P1 P3 48.40(6)
C5 Cr1 P1 P3 -132.80(8)
P3 P1 P2 C6 59.24(7)
Cr1 P1 P2 C6 -175.35(7)
P3 P1 P2 C11 -67.20(8)
Cr1 P1 P2 C11 58.20(8)
P3 P1 P2 C21 176.78(7)
Cr1 P1 P2 C21 -57.81(7)
P2 P1 P3 C7 -22.76(7)
Cr1 P1 P3 C7 -151.35(7)
P2 P1 P3 C31 -142.83(7)
Cr1 P1 P3 C31 88.57(7)
P2 P1 P3 C41 100.66(7)
Cr1 P1 P3 C41 -27.93(8)
C4 Cr1 C1 O1 -97(5)
C2 Cr1 C1 O1 85(5)
C3 Cr1 C1 O1 -6(5)
C5 Cr1 C1 O1 175(100)
P1 Cr1 C1 O1 126(5)
C1 Cr1 C2 O2 7(3)
C4 Cr1 C2 O2 -11(3)
C3 Cr1 C2 O2 95(3)
C5 Cr1 C2 O2 -87(3)
P1 Cr1 C2 O2 -170(3)
C1 Cr1 C3 O3 -8(2)
C4 Cr1 C3 O3 78(2)
C2 Cr1 C3 O3 -95(2)
C5 Cr1 C3 O3 145(3)
P1 Cr1 C3 O3 175(2)
C1 Cr1 C4 O4 -12(2)
C2 Cr1 C4 O4 6(2)
C3 Cr1 C4 O4 -100(2)
C5 Cr1 C4 O4 82(2)
P1 Cr1 C4 O4 165.0(19)
C1 Cr1 C5 O5 139(7)
C4 Cr1 C5 O5 52(7)
C2 Cr1 C5 O5 -135(7)
C3 Cr1 C5 O5 -14(9)
P1 Cr1 C5 O5 -45(7)
C11 P2 C6 B1 89.66(16)
C21 P2 C6 B1 -153.83(14)
P1 P2 C6 B1 -40.48(16)
C31 P3 C7 B1 81.39(15)
C41 P3 C7 B1 -164.85(13)
P1 P3 C7 B1 -37.79(15)
P3 C7 B1 C51 -52.84(19)
P3 C7 B1 C61 -172.43(12)
P3 C7 B1 C6 70.31(19)
P2 C6 B1 C51 96.35(17)
P2 C6 B1 C61 -143.00(14)
P2 C6 B1 C7 -25.3(2)
C6 P2 C11 C12 -4.17(19)
C21 P2 C11 C12 -122.79(17)
P1 P2 C11 C12 123.09(16)
C6 P2 C11 C16 177.34(15)
C21 P2 C11 C16 58.72(17)
P1 P2 C11 C16 -55.40(17)
C16 C11 C12 C13 0.2(3)
P2 C11 C12 C13 -178.29(17)
C11 C12 C13 C14 -0.8(3)
C12 C13 C14 C15 0.7(4)
C13 C14 C15 C16 0.1(3)
C14 C15 C16 C11 -0.8(3)
C12 C11 C16 C15 0.6(3)
P2 C11 C16 C15 179.14(16)
C6 P2 C21 C26 -102.96(18)
C11 P2 C21 C26 15.5(2)
P1 P2 C21 C26 138.50(17)
C6 P2 C21 C22 73.02(18)
C11 P2 C21 C22 -168.50(16)
P1 P2 C21 C22 -45.52(17)
C26 C21 C22 C23 0.2(3)
P2 C21 C22 C23 -175.88(17)
C21 C22 C23 C24 -0.7(3)
C22 C23 C24 C25 0.9(4)
C23 C24 C25 C26 -0.5(4)
C24 C25 C26 C21 -0.1(4)
C22 C21 C26 C25 0.2(3)
P2 C21 C26 C25 176.13(17)
C7 P3 C31 C32 -120.21(17)
C41 P3 C31 C32 124.33(17)
P1 P3 C31 C32 1.89(18)
C7 P3 C31 C36 56.47(18)
C41 P3 C31 C36 -58.99(17)
P1 P3 C31 C36 178.57(14)
C36 C31 C32 C33 0.2(3)
P3 C31 C32 C33 176.80(16)
C31 C32 C33 C34 -0.3(3)
C32 C33 C34 C35 0.4(3)
C33 C34 C35 C36 -0.3(3)
C34 C35 C36 C31 0.2(3)
C32 C31 C36 C35 -0.1(3)
P3 C31 C36 C35 -176.90(16)
C7 P3 C41 C42 38.99(17)
C31 P3 C41 C42 155.33(15)
P1 P3 C41 C42 -86.82(16)
C7 P3 C41 C46 -140.32(16)
C31 P3 C41 C46 -23.99(18)
P1 P3 C41 C46 93.87(16)
C46 C41 C42 C43 2.2(3)
P3 C41 C42 C43 -177.12(15)
C41 C42 C43 C44 -1.1(3)
C42 C43 C44 C45 -0.7(3)
C43 C44 C45 C46 1.2(3)
C44 C45 C46 C41 0.0(3)
C42 C41 C46 C45 -1.7(3)
P3 C41 C46 C45 177.65(16)
C61 B1 C51 C52 -125.4(2)
C7 B1 C51 C52 116.3(2)
C6 B1 C51 C52 -6.3(3)
C61 B1 C51 C56 56.8(2)
C7 B1 C51 C56 -61.5(2)
C6 B1 C51 C56 175.89(17)
C56 C51 C52 C53 0.9(3)
B1 C51 C52 C53 -176.92(19)
C51 C52 C53 C54 0.3(3)
C52 C53 C54 C55 -0.8(3)
C53 C54 C55 C56 -0.1(4)
C54 C55 C56 C51 1.4(4)
C52 C51 C56 C55 -1.8(3)
B1 C51 C56 C55 176.2(2)
C51 B1 C61 C66 -132.0(2)
C7 B1 C61 C66 -13.1(3)
C6 B1 C61 C66 106.3(2)
C51 B1 C61 C62 49.0(2)
C7 B1 C61 C62 168.02(17)
C6 B1 C61 C62 -72.6(2)
C66 C61 C62 C63 -0.5(3)
B1 C61 C62 C63 178.51(19)
C61 C62 C63 C64 0.8(3)
C62 C63 C64 C65 -0.6(3)
C63 C64 C65 C66 0.0(4)
C64 C65 C66 C61 0.3(4)
C62 C61 C66 C65 -0.1(3)
B1 C61 C66 C65 -179.0(2)
C4S C3S O1S C2S 179.1(5)
C1S C2S O1S C3S 176.3(6)
